data_4500273
loop_
_publ_author_name
'Adarsh, N. N.'
'Dastidar, Parthasarathi'

_publ_section_title
;
 A New Series of ZnIICoordination Polymer Based Metallogels Derived from
 Bis-pyridyl-bis-amide Ligands: A Crystal Engineering Approach
;
_journal_issue 1
_journal_name_full 'Crystal Growth &amp; Design'
_journal_page_first 328
_journal_paper_doi 10.1021/cg101342g
_journal_volume 11
_journal_year 2011
_chemical_formula_sum 'C19 H17 Br2 N4 O3 Zn'
_chemical_formula_weight 574.56
_chemical_name_systematic
; 
 ? 
;
_space_group_IT_number 2
_symmetry_cell_setting triclinic
_symmetry_space_group_name_Hall '-P 1'
_symmetry_space_group_name_H-M 'P -1'
_atom_sites_solution_hydrogens geom
_atom_sites_solution_primary direct
_atom_sites_solution_secondary difmap
_audit_creation_method SHELXL-97
_cell_angle_alpha 73.3320(10)
_cell_angle_beta 74.5630(10)
_cell_angle_gamma 67.6700(10)
_cell_formula_units_Z 2
_cell_length_a 8.7547(3)
_cell_length_b 9.6918(4)
_cell_length_c 13.6550(5)
_cell_measurement_temperature 298(2)
_cell_volume 1010.41(7)
_computing_cell_refinement 'Bruker Apex II'
_computing_data_collection 'Bruker Apex II'
_computing_data_reduction SAINT
_computing_molecular_graphics 'Mercury 2.3'
_computing_publication_material Shelxl-97
_computing_structure_refinement 'SHELXL-97 (Sheldrick, 1997)'
_computing_structure_solution 'SHELXS-97 (Sheldrick, 1990)'
_diffrn_ambient_temperature 298(2)
_diffrn_detector_area_resol_mean 3
_diffrn_measured_fraction_theta_full 0.998
_diffrn_measured_fraction_theta_max 0.998
_diffrn_measurement_device_type 'Bruker Apex II'
_diffrn_measurement_method 'Phi-Omega scan'
_diffrn_radiation_monochromator graphite
_diffrn_radiation_source 'fine-focus sealed tube'
_diffrn_radiation_type MoK\a
_diffrn_radiation_wavelength 0.71073
_diffrn_reflns_av_R_equivalents 0.0353
_diffrn_reflns_av_sigmaI/netI 0.0441
_diffrn_reflns_limit_h_max 10
_diffrn_reflns_limit_h_min -10
_diffrn_reflns_limit_k_max 11
_diffrn_reflns_limit_k_min -11
_diffrn_reflns_limit_l_max 16
_diffrn_reflns_limit_l_min -16
_diffrn_reflns_number 9559
_diffrn_reflns_theta_full 25.00
_diffrn_reflns_theta_max 25.00
_diffrn_reflns_theta_min 1.58
_exptl_absorpt_coefficient_mu 5.199
_exptl_absorpt_correction_T_max 0.5743
_exptl_absorpt_correction_T_min 0.3239
_exptl_absorpt_correction_type multi-scan
_exptl_absorpt_process_details sadabs
_exptl_crystal_colour colorless
_exptl_crystal_density_diffrn 1.888
_exptl_crystal_density_method 'not measured'
_exptl_crystal_description block
_exptl_crystal_F_000 566
_exptl_crystal_size_max 0.28
_exptl_crystal_size_mid 0.22
_exptl_crystal_size_min 0.12
_refine_diff_density_max 0.484
_refine_diff_density_min -0.821
_refine_diff_density_rms 0.101
_refine_ls_extinction_method none
_refine_ls_goodness_of_fit_ref 1.048
_refine_ls_hydrogen_treatment constr
_refine_ls_matrix_type full
_refine_ls_number_parameters 263
_refine_ls_number_reflns 3554
_refine_ls_number_restraints 0
_refine_ls_restrained_S_all 1.048
_refine_ls_R_factor_all 0.0430
_refine_ls_R_factor_gt 0.0328
_refine_ls_shift/su_max 0.000
_refine_ls_shift/su_mean 0.000
_refine_ls_structure_factor_coef Fsqd
_refine_ls_weighting_details 'calc w=1/[\s^2^(Fo^2^)+(0.0384P)^2^+0.9427P] where P=(Fo^2^+2Fc^2^)/3'
_refine_ls_weighting_scheme calc
_refine_ls_wR_factor_gt 0.0785
_refine_ls_wR_factor_ref 0.0833
_reflns_number_gt 2966
_reflns_number_total 3554
_reflns_threshold_expression >2sigma(I)
_cod_data_source_file cg101342g_si_002.cif
_cod_data_source_block 6
_cod_original_sg_symbol_H-M P-1
_cod_database_code 4500273

loop_
_symmetry_equiv_pos_as_xyz
'x, y, z'
'-x, -y, -z'

loop_
_atom_site_label
_atom_site_type_symbol
_atom_site_fract_x
_atom_site_fract_y
_atom_site_fract_z
_atom_site_U_iso_or_equiv
_atom_site_adp_type
_atom_site_occupancy
_atom_site_symmetry_multiplicity
_atom_site_calc_flag
_atom_site_refinement_flags
Zn1 Zn 0.48955(6) 0.46162(5) 0.26411(4) 0.01882(14) Uani 1 1 d .
Br1 Br 0.47829(5) 0.34231(5) 0.13789(3) 0.02504(13) Uani 1 1 d .
Br2 Br 0.33831(5) 0.42562(5) 0.43453(3) 0.02469(13) Uani 1 1 d .
N1 N 0.7391(4) 0.3984(4) 0.2698(3) 0.0191(8) Uani 1 1 d .
C2 C 0.8522(5) 0.4036(5) 0.1816(3) 0.0229(9) Uani 1 1 d .
H2 H 0.8163 0.4321 0.1182 0.027 Uiso 1 1 calc R
C3 C 1.0200(5) 0.3680(5) 0.1823(3) 0.0230(9) Uani 1 1 d .
H3 H 1.0962 0.3744 0.1204 0.028 Uiso 1 1 calc R
C4 C 1.0730(5) 0.3224(5) 0.2770(3) 0.0217(9) Uani 1 1 d .
H4 H 1.1858 0.2974 0.2793 0.026 Uiso 1 1 calc R
C5 C 0.9570(5) 0.3142(5) 0.3684(3) 0.0192(9) Uani 1 1 d .
C6 C 0.7890(5) 0.3551(4) 0.3609(3) 0.0187(9) Uani 1 1 d .
H6 H 0.7095 0.3520 0.4215 0.022 Uiso 1 1 calc R
N7 N 1.0100(4) 0.2700(4) 0.4646(3) 0.0203(8) Uani 1 1 d .
H7 H 1.0910 0.2967 0.4686 0.024 Uiso 1 1 calc R
C8 C 0.9419(5) 0.1879(5) 0.5519(3) 0.0198(9) Uani 1 1 d .
O9 O 0.8327(4) 0.1379(3) 0.5535(2) 0.0297(7) Uani 1 1 d .
C10 C 1.0112(5) 0.1627(4) 0.6473(3) 0.0180(9) Uani 1 1 d .
C11 C 1.0535(5) 0.2760(5) 0.6669(3) 0.0224(9) Uani 1 1 d .
H11 H 1.0456 0.3672 0.6186 0.027 Uiso 1 1 calc R
C12 C 1.1075(5) 0.2514(5) 0.7594(3) 0.0233(10) Uani 1 1 d .
H12 H 1.1333 0.3278 0.7733 0.028 Uiso 1 1 calc R
C13 C 1.1234(5) 0.1156(5) 0.8309(3) 0.0197(9) Uani 1 1 d .
C14 C 1.0822(5) 0.0027(5) 0.8101(3) 0.0251(10) Uani 1 1 d .
H14 H 1.0932 -0.0897 0.8574 0.030 Uiso 1 1 calc R
C15 C 1.0250(5) 0.0278(5) 0.7191(3) 0.0226(9) Uani 1 1 d .
H15 H 0.9955 -0.0473 0.7064 0.027 Uiso 1 1 calc R
C16 C 1.1774(5) 0.1004(5) 0.9300(3) 0.0231(10) Uani 1 1 d .
O17 O 1.1503(5) 0.2110(3) 0.9657(2) 0.0402(9) Uani 1 1 d .
N18 N 1.2574(4) -0.0453(4) 0.9768(3) 0.0224(8) Uani 1 1 d .
H18 H 1.2688 -0.1159 0.9463 0.027 Uiso 1 1 calc R
C19 C 1.3235(5) -0.0939(5) 1.0688(3) 0.0192(9) Uani 1 1 d .
C20 C 1.3544(5) 0.0006(5) 1.1157(3) 0.0235(9) Uani 1 1 d .
H20 H 1.3315 0.1041 1.0865 0.028 Uiso 1 1 calc R
C21 C 1.4197(5) -0.0620(5) 1.2062(3) 0.0224(9) Uani 1 1 d .
H21 H 1.4402 -0.0008 1.2392 0.027 Uiso 1 1 calc R
C22 C 1.4543(5) -0.2163(5) 1.2476(3) 0.0244(10) Uani 1 1 d .
H22 H 1.4968 -0.2573 1.3091 0.029 Uiso 1 1 calc R
N23 N 1.4282(4) -0.3091(4) 1.2016(3) 0.0188(7) Uani 1 1 d .
C24 C 1.3629(5) -0.2480(5) 1.1151(3) 0.0210(9) Uani 1 1 d .
H24 H 1.3427 -0.3117 1.0840 0.025 Uiso 1 1 calc R
O25 O 0.6487(6) 0.9382(6) 0.5825(5) 0.0830(15) Uani 1 1 d .
H25 H 0.6895 1.0068 0.5662 0.125 Uiso 1 1 calc R
C26 C 0.4937(6) 0.9938(6) 0.5561(4) 0.0402(13) Uani 1 1 d .
H26A H 0.4344 1.0935 0.5731 0.048 Uiso 1 1 calc R
H26B H 0.4300 0.9267 0.5959 0.048 Uiso 1 1 calc R

loop_
_atom_site_aniso_label
_atom_site_aniso_U_11
_atom_site_aniso_U_22
_atom_site_aniso_U_33
_atom_site_aniso_U_23
_atom_site_aniso_U_13
_atom_site_aniso_U_12
Zn1 0.0193(3) 0.0187(3) 0.0181(3) -0.0022(2) -0.00636(19) -0.0049(2)
Br1 0.0265(2) 0.0275(3) 0.0246(2) -0.01034(19) -0.00363(18) -0.00971(19)
Br2 0.0251(2) 0.0265(2) 0.0212(2) -0.00470(18) -0.00094(18) -0.00936(19)
N1 0.0202(18) 0.0190(18) 0.0181(18) -0.0030(14) -0.0061(15) -0.0053(15)
C2 0.027(2) 0.024(2) 0.017(2) -0.0050(18) -0.0046(18) -0.0079(19)
C3 0.025(2) 0.023(2) 0.020(2) -0.0035(18) -0.0003(18) -0.0089(19)
C4 0.019(2) 0.022(2) 0.026(2) -0.0070(19) -0.0039(18) -0.0064(18)
C5 0.023(2) 0.019(2) 0.018(2) -0.0054(17) -0.0058(18) -0.0076(18)
C6 0.017(2) 0.020(2) 0.017(2) -0.0043(17) -0.0022(17) -0.0038(18)
N7 0.0185(18) 0.027(2) 0.0189(19) -0.0032(15) -0.0096(15) -0.0086(15)
C8 0.015(2) 0.019(2) 0.025(2) -0.0060(18) -0.0035(18) -0.0042(18)
O9 0.0346(18) 0.0326(18) 0.0300(18) 0.0003(14) -0.0122(14) -0.0202(15)
C10 0.012(2) 0.019(2) 0.020(2) -0.0056(17) -0.0022(16) -0.0022(17)
C11 0.026(2) 0.020(2) 0.021(2) 0.0019(18) -0.0100(19) -0.0077(19)
C12 0.027(2) 0.020(2) 0.025(2) -0.0051(19) -0.0093(19) -0.0072(19)
C13 0.018(2) 0.019(2) 0.020(2) -0.0039(18) -0.0030(17) -0.0041(18)
C14 0.026(2) 0.022(2) 0.023(2) -0.0001(19) -0.0059(19) -0.0063(19)
C15 0.025(2) 0.019(2) 0.027(2) -0.0048(18) -0.0071(19) -0.0088(19)
C16 0.026(2) 0.021(2) 0.021(2) -0.0040(19) -0.0054(19) -0.0058(19)
O17 0.068(2) 0.0182(17) 0.0338(19) -0.0083(15) -0.0283(18) 0.0015(16)
N18 0.030(2) 0.0142(18) 0.0227(19) -0.0046(15) -0.0113(16) -0.0023(15)
C19 0.016(2) 0.023(2) 0.015(2) -0.0032(17) -0.0021(17) -0.0036(18)
C20 0.025(2) 0.017(2) 0.027(2) -0.0009(18) -0.0084(19) -0.0046(18)
C21 0.024(2) 0.024(2) 0.025(2) -0.0076(19) -0.0064(18) -0.0109(19)
C22 0.023(2) 0.030(2) 0.020(2) -0.0059(19) -0.0081(18) -0.005(2)
N23 0.0192(18) 0.0174(18) 0.0181(18) -0.0025(14) -0.0056(14) -0.0036(15)
C24 0.024(2) 0.021(2) 0.019(2) -0.0062(18) -0.0040(18) -0.0058(18)
O25 0.082(4) 0.077(4) 0.097(4) -0.018(3) -0.023(3) -0.030(3)
C26 0.032(3) 0.034(3) 0.043(3) -0.005(2) -0.014(2) 0.005(2)

loop_
_atom_type_symbol
_atom_type_description
_atom_type_scat_dispersion_real
_atom_type_scat_dispersion_imag
_atom_type_scat_source
C C 0.0033 0.0016 'International Tables Vol C Tables 4.2.6.8 and 6.1.1.4'
H H 0.0000 0.0000 'International Tables Vol C Tables 4.2.6.8 and 6.1.1.4'
N N 0.0061 0.0033 'International Tables Vol C Tables 4.2.6.8 and 6.1.1.4'
O O 0.0106 0.0060 'International Tables Vol C Tables 4.2.6.8 and 6.1.1.4'
Zn Zn 0.2839 1.4301 'International Tables Vol C Tables 4.2.6.8 and 6.1.1.4'
Br Br -0.2901 2.4595 'International Tables Vol C Tables 4.2.6.8 and 6.1.1.4'

loop_
_geom_angle_atom_site_label_1
_geom_angle_atom_site_label_2
_geom_angle_atom_site_label_3
_geom_angle
_geom_angle_site_symmetry_1
_geom_angle_site_symmetry_3
N1 Zn1 N23 102.91(13) . 1_464
N1 Zn1 Br2 109.01(9) . .
N23 Zn1 Br2 108.87(9) 1_464 .
N1 Zn1 Br1 105.55(9) . .
N23 Zn1 Br1 107.20(9) 1_464 .
Br2 Zn1 Br1 121.70(2) . .
C6 N1 C2 119.8(3) . .
C6 N1 Zn1 120.0(3) . .
C2 N1 Zn1 120.2(3) . .
N1 C2 C3 121.8(4) . .
N1 C2 H2 119.1 . .
C3 C2 H2 119.1 . .
C2 C3 C4 118.8(4) . .
C2 C3 H3 120.6 . .
C4 C3 H3 120.6 . .
C3 C4 C5 119.6(4) . .
C3 C4 H4 120.2 . .
C5 C4 H4 120.2 . .
C4 C5 C6 118.1(4) . .
C4 C5 N7 119.8(4) . .
C6 C5 N7 122.1(4) . .
N1 C6 C5 122.0(4) . .
N1 C6 H6 119.0 . .
C5 C6 H6 119.0 . .
C8 N7 C5 124.4(3) . .
C8 N7 H7 117.8 . .
C5 N7 H7 117.8 . .
O9 C8 N7 123.1(4) . .
O9 C8 C10 122.0(4) . .
N7 C8 C10 115.0(3) . .
C15 C10 C11 119.6(4) . .
C15 C10 C8 119.0(4) . .
C11 C10 C8 121.4(4) . .
C12 C11 C10 119.5(4) . .
C12 C11 H11 120.3 . .
C10 C11 H11 120.3 . .
C13 C12 C11 121.0(4) . .
C13 C12 H12 119.5 . .
C11 C12 H12 119.5 . .
C12 C13 C14 119.0(4) . .
C12 C13 C16 117.6(4) . .
C14 C13 C16 123.3(4) . .
C15 C14 C13 120.2(4) . .
C15 C14 H14 119.9 . .
C13 C14 H14 119.9 . .
C10 C15 C14 120.7(4) . .
C10 C15 H15 119.7 . .
C14 C15 H15 119.7 . .
O17 C16 N18 123.0(4) . .
O17 C16 C13 121.9(4) . .
N18 C16 C13 115.1(4) . .
C16 N18 C19 127.8(4) . .
C16 N18 H18 116.1 . .
C19 N18 H18 116.1 . .
C24 C19 C20 118.0(4) . .
C24 C19 N18 117.3(4) . .
C20 C19 N18 124.7(4) . .
C21 C20 C19 118.8(4) . .
C21 C20 H20 120.6 . .
C19 C20 H20 120.6 . .
C20 C21 C22 119.6(4) . .
C20 C21 H21 120.2 . .
C22 C21 H21 120.2 . .
N23 C22 C21 122.0(4) . .
N23 C22 H22 119.0 . .
C21 C22 H22 119.0 . .
C24 N23 C22 118.3(3) . .
C24 N23 Zn1 121.5(3) . 1_646
C22 N23 Zn1 120.2(3) . 1_646
N23 C24 C19 123.3(4) . .
N23 C24 H24 118.3 . .
C19 C24 H24 118.3 . .
C26 O25 H25 109.5 . .
O25 C26 C26 111.0(6) . 2_676
O25 C26 H26A 109.4 . .
C26 C26 H26A 109.4 2_676 .
O25 C26 H26B 109.4 . .
C26 C26 H26B 109.4 2_676 .
H26A C26 H26B 108.0 . .

loop_
_geom_bond_atom_site_label_1
_geom_bond_atom_site_label_2
_geom_bond_distance
_geom_bond_site_symmetry_2
Zn1 N1 2.049(3) .
Zn1 N23 2.051(3) 1_464
Zn1 Br2 2.3527(6) .
Zn1 Br1 2.3743(6) .
N1 C6 1.329(5) .
N1 C2 1.343(5) .
C2 C3 1.377(6) .
C2 H2 0.9300 .
C3 C4 1.386(6) .
C3 H3 0.9300 .
C4 C5 1.387(6) .
C4 H4 0.9300 .
C5 C6 1.394(5) .
C5 N7 1.406(5) .
C6 H6 0.9300 .
N7 C8 1.359(5) .
N7 H7 0.8600 .
C8 O9 1.218(5) .
C8 C10 1.500(6) .
C10 C15 1.376(5) .
C10 C11 1.394(6) .
C11 C12 1.391(6) .
C11 H11 0.9300 .
C12 C13 1.379(6) .
C12 H12 0.9300 .
C13 C14 1.393(6) .
C13 C16 1.499(6) .
C14 C15 1.386(6) .
C14 H14 0.9300 .
C15 H15 0.9300 .
C16 O17 1.221(5) .
C16 N18 1.364(5) .
N18 C19 1.406(5) .
N18 H18 0.8600 .
C19 C24 1.390(6) .
C19 C20 1.392(6) .
C20 C21 1.381(6) .
C20 H20 0.9300 .
C21 C22 1.382(6) .
C21 H21 0.9300 .
C22 N23 1.345(5) .
C22 H22 0.9300 .
N23 C24 1.332(5) .
N23 Zn1 2.051(3) 1_646
C24 H24 0.9300 .
O25 C26 1.362(6) .
O25 H25 0.8200 .
C26 C26 1.480(10) 2_676
C26 H26A 0.9700 .
C26 H26B 0.9700 .

loop_
_geom_hbond_atom_site_label_D
_geom_hbond_atom_site_label_H
_geom_hbond_atom_site_label_A
_geom_hbond_distance_DH
_geom_hbond_distance_HA
_geom_hbond_distance_DA
_geom_hbond_angle_DHA
_geom_hbond_site_symmetry_A
N7 H7 Br2 0.86 2.77 3.607(3) 166.2 1_655
N18 H18 Br1 0.86 2.73 3.418(3) 138.3 2_756
O25 H25 O9 0.82 2.05 2.844(6) 164.3 1_565
